data_4028383
loop_
_publ_author_name
'Shokoofeh Maghari'
'Sorour Ramezanpour'
'Saeed Balalaie'
'Fatemeh Darvish'
'Frank Rominger'
'Hamid Reza Bijanzadeh'

_publ_contact_author_address
;      Peptide Chemistry Research Center
       K. N. Toosi University of Technology
       P. O. Box: 15875-4416 
       Tehran
       Iran
;
_publ_contact_author_email balalaie@kntu.ac.ir
_publ_contact_author_fax '+98 21 22853650'
_publ_contact_author_name 'Balalaie, Saeed'
_publ_contact_author_phone '+98 21 22850266'
_publ_section_title
;
 Synthesis of Functionalized Pseudopeptides through Five-Component
 Sequential Ugi/Nucleophilic Reaction of N-Substituted 2-Alkynamides with
 Hydrazides
;
_journal_name_full 'Journal of Organic Chemistry'
_journal_page_first 6450
_journal_page_last 6456
_journal_paper_doi 10.1021/jo4003294
_journal_volume 78
_journal_year 2013
_chemical_formula_sum 'C30 H32 N4 O3'
_chemical_formula_weight 496.60
_chemical_name_systematic
; 
 ? 
;
_space_group_IT_number 41
_symmetry_cell_setting orthorhombic
_symmetry_space_group_name_Hall 'A 2 -2ab'
_symmetry_space_group_name_H-M 'A b a 2'
_atom_sites_solution_hydrogens geom
_atom_sites_solution_primary direct
_atom_sites_solution_secondary difmap
_audit_creation_method SHELXL-97
_cell_angle_alpha 90.00
_cell_angle_beta 90.00
_cell_angle_gamma 90.00
_cell_formula_units_Z 8
_cell_length_a 17.2631(12)
_cell_length_b 35.327(3)
_cell_length_c 8.9843(6)
_cell_measurement_reflns_used 9521
_cell_measurement_temperature 200(2)
_cell_measurement_theta_max 24.43
_cell_measurement_theta_min 2.31
_cell_volume 5479.1(7)
_computing_cell_refinement 'Bruker SAINT'
_computing_data_collection 'Bruker APEX2'
_computing_data_reduction 'Bruker SAINT'
_computing_molecular_graphics 'Bruker SHELXTL'
_computing_publication_material 'Bruker SHELXTL'
_computing_structure_refinement 'SHELXL-97 (Sheldrick, 2008)'
_computing_structure_solution 'SHELXS-97 (Sheldrick, 2008)'
_diffrn_ambient_temperature 200(2)
_diffrn_measured_fraction_theta_full 0.995
_diffrn_measured_fraction_theta_max 0.995
_diffrn_measurement_device_type 'Bruker APEX-II Quazar'
_diffrn_measurement_method '\f and \w scans'
_diffrn_radiation_monochromator mirror'
_diffrn_radiation_source 'ImuS microsource'
_diffrn_radiation_type MoK\a
_diffrn_radiation_wavelength 0.71073
_diffrn_reflns_av_R_equivalents 0.0363
_diffrn_reflns_av_sigmaI/netI 0.0213
_diffrn_reflns_limit_h_max 21
_diffrn_reflns_limit_h_min -21
_diffrn_reflns_limit_k_max 44
_diffrn_reflns_limit_k_min -44
_diffrn_reflns_limit_l_max 11
_diffrn_reflns_limit_l_min -11
_diffrn_reflns_number 28519
_diffrn_reflns_theta_full 26.52
_diffrn_reflns_theta_max 26.52
_diffrn_reflns_theta_min 1.65
_exptl_absorpt_coefficient_mu 0.079
_exptl_absorpt_correction_T_max 0.9949
_exptl_absorpt_correction_T_min 0.9813
_exptl_absorpt_correction_type multi-scan
_exptl_absorpt_process_details
;
Sheldrick, G. M. (2008). <i>SADABS</i>. University of G\"ottingen, Germany.
;
_exptl_crystal_colour colourless
_exptl_crystal_density_diffrn 1.204
_exptl_crystal_description needle
_exptl_crystal_F_000 2112
_exptl_crystal_size_max 0.24
_exptl_crystal_size_mid 0.15
_exptl_crystal_size_min 0.07
_refine_diff_density_max 0.139
_refine_diff_density_min -0.154
_refine_diff_density_rms 0.035
_refine_ls_abs_structure_details 'Flack H D (1983), Acta Cryst. A39, 876-881'
_refine_ls_abs_structure_Flack 0.0(15)
_refine_ls_extinction_method none
_refine_ls_goodness_of_fit_ref 1.075
_refine_ls_hydrogen_treatment mixed
_refine_ls_matrix_type full
_refine_ls_number_parameters 342
_refine_ls_number_reflns 3028
_refine_ls_number_restraints 1
_refine_ls_restrained_S_all 1.075
_refine_ls_R_factor_all 0.0459
_refine_ls_R_factor_gt 0.0376
_refine_ls_shift/su_max 0.000
_refine_ls_shift/su_mean 0.000
_refine_ls_structure_factor_coef Fsqd
_refine_ls_weighting_details 'calc w=1/[\s^2^(Fo^2^)+(0.0442P)^2^+3.1883P] where P=(Fo^2^+2Fc^2^)/3'
_refine_ls_weighting_scheme calc
_refine_ls_wR_factor_gt 0.0951
_refine_ls_wR_factor_ref 0.1000
_reflns_number_gt 2670
_reflns_number_total 3028
_reflns_threshold_expression >2sigma(I)
_cod_data_source_file jo4003294_si_001.cif
_cod_data_source_block sba91
_cod_database_code 4028383

loop_
_symmetry_equiv_pos_as_xyz
'x, y, z'
'-x, -y, z'
'x+1/2, -y+1/2, z'
'-x+1/2, y+1/2, z'
'x, y+1/2, z+1/2'
'-x, -y+1/2, z+1/2'
'x+1/2, -y+1, z+1/2'
'-x+1/2, y+1, z+1/2'

loop_
_atom_site_label
_atom_site_type_symbol
_atom_site_fract_x
_atom_site_fract_y
_atom_site_fract_z
_atom_site_U_iso_or_equiv
_atom_site_adp_type
_atom_site_occupancy
_atom_site_symmetry_multiplicity
_atom_site_calc_flag
_atom_site_refinement_flags
N1 N 0.23517(13) 0.37955(6) 0.5384(3) 0.0321(5) Uani 1 1 d .
H1 H 0.2303(18) 0.3752(8) 0.625(4) 0.041(9) Uiso 1 1 d .
C2 C 0.28480(14) 0.35739(7) 0.4665(3) 0.0270(5) Uani 1 1 d .
O2 O 0.29873(11) 0.36005(5) 0.3327(2) 0.0388(5) Uani 1 1 d .
C3 C 0.32643(14) 0.32786(6) 0.5631(3) 0.0267(5) Uani 1 1 d .
H3 H 0.2877 0.3173 0.6346 0.032 Uiso 1 1 calc R
N4 N 0.35453(11) 0.29631(5) 0.4698(2) 0.0273(4) Uani 1 1 d .
C5 C 0.30254(14) 0.27007(7) 0.4245(3) 0.0308(6) Uani 1 1 d .
O5 O 0.23469(10) 0.27171(5) 0.4631(3) 0.0449(5) Uani 1 1 d .
C6 C 0.33052(15) 0.23851(7) 0.3236(3) 0.0360(6) Uani 1 1 d .
H6A H 0.3131 0.2434 0.2204 0.043 Uiso 1 1 calc R
H6B H 0.3878 0.2378 0.3240 0.043 Uiso 1 1 calc R
C7 C 0.29943(15) 0.20130(7) 0.3754(3) 0.0354(6) Uani 1 1 d .
H7 H 0.3023 0.1945 0.4775 0.043 Uiso 1 1 calc R
N8 N 0.26919(12) 0.17892(6) 0.2817(3) 0.0325(5) Uani 1 1 d .
N9 N 0.24189(14) 0.14527(6) 0.3426(3) 0.0342(5) Uani 1 1 d .
H9 H 0.2489(18) 0.1414(7) 0.431(4) 0.029(7) Uiso 1 1 d .
C10 C 0.19623(16) 0.12280(7) 0.2596(3) 0.0333(6) Uani 1 1 d .
O10 O 0.18008(12) 0.12931(5) 0.1293(2) 0.0389(5) Uani 1 1 d .
C11 C 0.19056(15) 0.40947(7) 0.4661(3) 0.0321(5) Uani 1 1 d .
H11 H 0.1718 0.3997 0.3681 0.039 Uiso 1 1 calc R
C12 C 0.24102(19) 0.44431(7) 0.4372(3) 0.0429(7) Uani 1 1 d .
H12A H 0.2851 0.4373 0.3725 0.051 Uiso 1 1 calc R
H12B H 0.2621 0.4538 0.5326 0.051 Uiso 1 1 calc R
C13 C 0.1933(2) 0.47551(9) 0.3619(4) 0.0567(9) Uani 1 1 d .
H13A H 0.2262 0.4981 0.3467 0.068 Uiso 1 1 calc R
H13B H 0.1756 0.4666 0.2631 0.068 Uiso 1 1 calc R
C14 C 0.1233(2) 0.48613(9) 0.4565(5) 0.0615(10) Uani 1 1 d .
H14A H 0.1411 0.4971 0.5519 0.074 Uiso 1 1 calc R
H14B H 0.0921 0.5055 0.4038 0.074 Uiso 1 1 calc R
C15 C 0.0739(2) 0.45176(10) 0.4869(4) 0.0584(9) Uani 1 1 d .
H15A H 0.0515 0.4426 0.3921 0.070 Uiso 1 1 calc R
H15B H 0.0306 0.4590 0.5532 0.070 Uiso 1 1 calc R
C16 C 0.12040(17) 0.41975(9) 0.5597(3) 0.0450(7) Uani 1 1 d .
H16A H 0.1376 0.4278 0.6599 0.054 Uiso 1 1 calc R
H16B H 0.0869 0.3972 0.5714 0.054 Uiso 1 1 calc R
C21 C 0.39257(15) 0.34414(7) 0.6530(3) 0.0324(6) Uani 1 1 d .
C22 C 0.40994(19) 0.32697(9) 0.7890(3) 0.0459(7) Uani 1 1 d .
H22 H 0.3769 0.3078 0.8277 0.055 Uiso 1 1 calc R
C23 C 0.4749(2) 0.33774(12) 0.8670(4) 0.0658(10) Uani 1 1 d .
H23 H 0.4867 0.3258 0.9591 0.079 Uiso 1 1 calc R
C24 C 0.5228(2) 0.36541(13) 0.8133(5) 0.0738(12) Uani 1 1 d .
H24 H 0.5679 0.3724 0.8671 0.089 Uiso 1 1 calc R
C25 C 0.5051(2) 0.38313(11) 0.6805(5) 0.0629(10) Uani 1 1 d .
H25 H 0.5379 0.4026 0.6439 0.075 Uiso 1 1 calc R
C26 C 0.43971(17) 0.37271(9) 0.6002(4) 0.0440(7) Uani 1 1 d .
H26 H 0.4275 0.3852 0.5094 0.053 Uiso 1 1 calc R
C31 C 0.43481(14) 0.29491(7) 0.4241(3) 0.0286(5) Uani 1 1 d .
C32 C 0.48586(16) 0.27206(8) 0.5028(3) 0.0384(6) Uani 1 1 d .
H32 H 0.4685 0.2586 0.5879 0.046 Uiso 1 1 calc R
C33 C 0.56229(17) 0.26901(10) 0.4568(4) 0.0504(8) Uani 1 1 d .
H33 H 0.5972 0.2530 0.5088 0.060 Uiso 1 1 calc R
C34 C 0.58722(16) 0.28935(10) 0.3355(4) 0.0528(9) Uani 1 1 d .
H34 H 0.6395 0.2871 0.3035 0.063 Uiso 1 1 calc R
C35 C 0.53749(17) 0.31279(10) 0.2602(4) 0.0484(8) Uani 1 1 d .
H35 H 0.5560 0.3274 0.1788 0.058 Uiso 1 1 calc R
C36 C 0.45981(15) 0.31535(8) 0.3025(3) 0.0350(6) Uani 1 1 d .
H36 H 0.4248 0.3309 0.2484 0.042 Uiso 1 1 calc R
C41 C 0.16453(17) 0.08886(7) 0.3382(3) 0.0373(6) Uani 1 1 d .
C42 C 0.20066(19) 0.07192(8) 0.4586(4) 0.0492(8) Uani 1 1 d .
H42 H 0.2485 0.0816 0.4943 0.059 Uiso 1 1 calc R
C43 C 0.1670(2) 0.04076(9) 0.5271(4) 0.0634(10) Uani 1 1 d .
H43 H 0.1920 0.0293 0.6098 0.076 Uiso 1 1 calc R
C44 C 0.0992(2) 0.02649(10) 0.4780(5) 0.0697(11) Uani 1 1 d .
H44 H 0.0770 0.0050 0.5248 0.084 Uiso 1 1 calc R
C45 C 0.0625(3) 0.04342(12) 0.3592(5) 0.0854(14) Uani 1 1 d .
H45 H 0.0143 0.0337 0.3253 0.102 Uiso 1 1 calc R
C46 C 0.0951(2) 0.07434(10) 0.2890(4) 0.0641(10) Uani 1 1 d .
H46 H 0.0695 0.0856 0.2065 0.077 Uiso 1 1 calc R

loop_
_atom_site_aniso_label
_atom_site_aniso_U_11
_atom_site_aniso_U_22
_atom_site_aniso_U_33
_atom_site_aniso_U_23
_atom_site_aniso_U_13
_atom_site_aniso_U_12
N1 0.0387(13) 0.0353(11) 0.0222(11) 0.0074(10) 0.0020(10) 0.0079(10)
C2 0.0265(12) 0.0291(12) 0.0254(12) 0.0045(10) -0.0013(10) 0.0012(9)
O2 0.0465(11) 0.0470(11) 0.0229(10) 0.0052(8) 0.0017(8) 0.0138(9)
C3 0.0274(12) 0.0285(12) 0.0242(12) 0.0034(10) 0.0019(10) 0.0029(10)
N4 0.0249(10) 0.0262(10) 0.0308(11) 0.0026(9) 0.0012(9) 0.0010(8)
C5 0.0256(13) 0.0284(12) 0.0386(15) 0.0064(11) -0.0013(11) -0.0018(10)
O5 0.0248(10) 0.0455(10) 0.0643(13) -0.0060(11) 0.0076(10) -0.0046(8)
C6 0.0294(13) 0.0327(13) 0.0458(16) -0.0034(12) 0.0055(12) -0.0080(11)
C7 0.0334(14) 0.0323(13) 0.0405(16) 0.0034(12) -0.0041(12) 0.0002(11)
N8 0.0320(12) 0.0284(10) 0.0371(12) 0.0034(10) 0.0022(10) -0.0036(9)
N9 0.0430(13) 0.0284(10) 0.0312(12) 0.0050(10) -0.0022(11) -0.0065(10)
C10 0.0356(14) 0.0278(13) 0.0365(15) -0.0015(11) 0.0018(12) 0.0019(11)
O10 0.0457(11) 0.0380(10) 0.0330(10) -0.0004(8) -0.0015(9) -0.0061(9)
C11 0.0388(14) 0.0331(12) 0.0245(12) 0.0030(11) -0.0027(11) 0.0111(11)
C12 0.0504(17) 0.0382(14) 0.0400(16) 0.0063(13) 0.0041(13) 0.0058(13)
C13 0.078(2) 0.0401(16) 0.052(2) 0.0118(15) 0.0026(18) 0.0127(16)
C14 0.083(3) 0.0462(17) 0.056(2) 0.0011(16) -0.002(2) 0.0320(17)
C15 0.0549(19) 0.063(2) 0.057(2) 0.0069(18) 0.0034(17) 0.0317(17)
C16 0.0417(16) 0.0531(17) 0.0402(17) 0.0076(14) 0.0063(13) 0.0146(14)
C21 0.0317(14) 0.0359(13) 0.0296(13) -0.0029(11) -0.0013(11) 0.0068(11)
C22 0.0513(17) 0.0529(17) 0.0334(15) 0.0017(14) -0.0101(14) 0.0100(14)
C23 0.065(2) 0.083(3) 0.049(2) -0.0073(19) -0.0247(18) 0.013(2)
C24 0.057(2) 0.096(3) 0.068(3) -0.030(2) -0.030(2) 0.003(2)
C25 0.051(2) 0.067(2) 0.071(3) -0.018(2) -0.0027(18) -0.0181(17)
C26 0.0456(17) 0.0456(16) 0.0410(16) -0.0071(13) -0.0019(14) -0.0088(14)
C31 0.0226(12) 0.0290(12) 0.0341(13) -0.0045(11) 0.0004(10) 0.0010(9)
C32 0.0331(14) 0.0440(15) 0.0380(16) -0.0024(12) -0.0014(12) 0.0065(12)
C33 0.0328(15) 0.071(2) 0.0468(18) -0.0186(17) -0.0109(15) 0.0178(14)
C34 0.0192(13) 0.089(2) 0.051(2) -0.0241(19) 0.0015(13) -0.0041(15)
C35 0.0368(16) 0.067(2) 0.0415(17) -0.0090(15) 0.0096(14) -0.0200(15)
C36 0.0309(14) 0.0391(14) 0.0349(15) 0.0020(12) 0.0012(11) -0.0056(11)
C41 0.0473(16) 0.0272(12) 0.0374(14) -0.0015(12) 0.0002(13) -0.0060(11)
C42 0.0577(18) 0.0323(14) 0.0576(19) 0.0074(15) -0.0112(17) -0.0068(13)
C43 0.082(3) 0.0420(17) 0.067(2) 0.0201(17) -0.011(2) -0.0072(17)
C44 0.087(3) 0.0468(18) 0.075(3) 0.021(2) -0.007(2) -0.0302(19)
C45 0.097(3) 0.074(3) 0.086(3) 0.021(2) -0.028(3) -0.054(2)
C46 0.079(2) 0.057(2) 0.056(2) 0.0151(18) -0.020(2) -0.0294(18)

loop_
_atom_type_symbol
_atom_type_description
_atom_type_scat_dispersion_real
_atom_type_scat_dispersion_imag
_atom_type_scat_source
C C 0.0033 0.0016 'International Tables Vol C Tables 4.2.6.8 and 6.1.1.4'
H H 0.0000 0.0000 'International Tables Vol C Tables 4.2.6.8 and 6.1.1.4'
N N 0.0061 0.0033 'International Tables Vol C Tables 4.2.6.8 and 6.1.1.4'
O O 0.0106 0.0060 'International Tables Vol C Tables 4.2.6.8 and 6.1.1.4'

loop_
_geom_angle_atom_site_label_1
_geom_angle_atom_site_label_2
_geom_angle_atom_site_label_3
_geom_angle
C2 N1 C11 123.4(2)
C2 N1 H1 115(2)
C11 N1 H1 121(2)
O2 C2 N1 123.8(2)
O2 C2 C3 120.9(2)
N1 C2 C3 115.3(2)
N4 C3 C21 110.01(19)
N4 C3 C2 110.21(19)
C21 C3 C2 113.4(2)
N4 C3 H3 107.7
C21 C3 H3 107.7
C2 C3 H3 107.7
C5 N4 C31 121.8(2)
C5 N4 C3 118.0(2)
C31 N4 C3 120.11(19)
O5 C5 N4 121.2(2)
O5 C5 C6 120.6(2)
N4 C5 C6 118.2(2)
C7 C6 C5 110.3(2)
C7 C6 H6A 109.6
C5 C6 H6A 109.6
C7 C6 H6B 109.6
C5 C6 H6B 109.6
H6A C6 H6B 108.1
N8 C7 C6 119.3(3)
N8 C7 H7 120.3
C6 C7 H7 120.3
C7 N8 N9 114.3(2)
C10 N9 N8 119.0(2)
C10 N9 H9 122(2)
N8 N9 H9 118.4(19)
O10 C10 N9 123.5(3)
O10 C10 C41 121.2(3)
N9 C10 C41 115.2(2)
N1 C11 C16 110.3(2)
N1 C11 C12 111.0(2)
C16 C11 C12 110.8(2)
N1 C11 H11 108.2
C16 C11 H11 108.2
C12 C11 H11 108.2
C11 C12 C13 110.3(3)
C11 C12 H12A 109.6
C13 C12 H12A 109.6
C11 C12 H12B 109.6
C13 C12 H12B 109.6
H12A C12 H12B 108.1
C14 C13 C12 110.9(3)
C14 C13 H13A 109.5
C12 C13 H13A 109.5
C14 C13 H13B 109.5
C12 C13 H13B 109.5
H13A C13 H13B 108.0
C15 C14 C13 110.6(3)
C15 C14 H14A 109.5
C13 C14 H14A 109.5
C15 C14 H14B 109.5
C13 C14 H14B 109.5
H14A C14 H14B 108.1
C14 C15 C16 112.0(3)
C14 C15 H15A 109.2
C16 C15 H15A 109.2
C14 C15 H15B 109.2
C16 C15 H15B 109.2
H15A C15 H15B 107.9
C11 C16 C15 111.0(2)
C11 C16 H16A 109.4
C15 C16 H16A 109.4
C11 C16 H16B 109.4
C15 C16 H16B 109.4
H16A C16 H16B 108.0
C26 C21 C22 119.5(3)
C26 C21 C3 122.6(2)
C22 C21 C3 117.7(2)
C23 C22 C21 120.0(3)
C23 C22 H22 120.0
C21 C22 H22 120.0
C24 C23 C22 120.7(4)
C24 C23 H23 119.7
C22 C23 H23 119.7
C23 C24 C25 119.7(3)
C23 C24 H24 120.2
C25 C24 H24 120.2
C24 C25 C26 120.5(4)
C24 C25 H25 119.7
C26 C25 H25 119.7
C21 C26 C25 119.6(3)
C21 C26 H26 120.2
C25 C26 H26 120.2
C36 C31 C32 120.6(2)
C36 C31 N4 120.4(2)
C32 C31 N4 118.9(2)
C33 C32 C31 119.8(3)
C33 C32 H32 120.1
C31 C32 H32 120.1
C34 C33 C32 119.6(3)
C34 C33 H33 120.2
C32 C33 H33 120.2
C35 C34 C33 120.7(3)
C35 C34 H34 119.6
C33 C34 H34 119.6
C34 C35 C36 120.4(3)
C34 C35 H35 119.8
C36 C35 H35 119.8
C31 C36 C35 118.8(3)
C31 C36 H36 120.6
C35 C36 H36 120.6
C46 C41 C42 118.8(3)
C46 C41 C10 117.7(3)
C42 C41 C10 123.4(3)
C41 C42 C43 120.0(3)
C41 C42 H42 120.0
C43 C42 H42 120.0
C44 C43 C42 121.0(3)
C44 C43 H43 119.5
C42 C43 H43 119.5
C43 C44 C45 119.3(3)
C43 C44 H44 120.3
C45 C44 H44 120.3
C44 C45 C46 120.7(4)
C44 C45 H45 119.7
C46 C45 H45 119.7
C41 C46 C45 120.1(4)
C41 C46 H46 119.9
C45 C46 H46 119.9

loop_
_geom_bond_atom_site_label_1
_geom_bond_atom_site_label_2
_geom_bond_distance
N1 C2 1.328(3)
N1 C11 1.460(3)
N1 H1 0.80(4)
C2 O2 1.229(3)
C2 C3 1.536(3)
C3 N4 1.477(3)
C3 C21 1.512(4)
C3 H3 1.0000
N4 C5 1.353(3)
N4 C31 1.446(3)
C5 O5 1.223(3)
C5 C6 1.516(4)
C6 C7 1.494(3)
C6 H6A 0.9900
C6 H6B 0.9900
C7 N8 1.267(3)
C7 H7 0.9500
N8 N9 1.391(3)
N9 C10 1.345(4)
N9 H9 0.82(3)
C10 O10 1.225(3)
C10 C41 1.495(4)
C11 C16 1.519(4)
C11 C12 1.530(4)
C11 H11 1.0000
C12 C13 1.534(4)
C12 H12A 0.9900
C12 H12B 0.9900
C13 C14 1.524(5)
C13 H13A 0.9900
C13 H13B 0.9900
C14 C15 1.508(5)
C14 H14A 0.9900
C14 H14B 0.9900
C15 C16 1.533(4)
C15 H15A 0.9900
C15 H15B 0.9900
C16 H16A 0.9900
C16 H16B 0.9900
C21 C26 1.381(4)
C21 C22 1.397(4)
C22 C23 1.377(5)
C22 H22 0.9500
C23 C24 1.367(6)
C23 H23 0.9500
C24 C25 1.381(6)
C24 H24 0.9500
C25 C26 1.390(5)
C25 H25 0.9500
C26 H26 0.9500
C31 C36 1.379(4)
C31 C32 1.388(4)
C32 C33 1.387(4)
C32 H32 0.9500
C33 C34 1.375(5)
C33 H33 0.9500
C34 C35 1.371(5)
C34 H34 0.9500
C35 C36 1.397(4)
C35 H35 0.9500
C36 H36 0.9500
C41 C46 1.377(4)
C41 C42 1.384(4)
C42 C43 1.389(4)
C42 H42 0.9500
C43 C44 1.348(5)
C43 H43 0.9500
C44 C45 1.377(6)
C44 H44 0.9500
C45 C46 1.381(5)
C45 H45 0.9500
C46 H46 0.9500

loop_
_geom_torsion_atom_site_label_1
_geom_torsion_atom_site_label_2
_geom_torsion_atom_site_label_3
_geom_torsion_atom_site_label_4
_geom_torsion
C11 N1 C2 O2 0.7(4)
C11 N1 C2 C3 179.5(2)
O2 C2 C3 N4 -23.5(3)
N1 C2 C3 N4 157.8(2)
O2 C2 C3 C21 100.4(3)
N1 C2 C3 C21 -78.4(3)
C21 C3 N4 C5 156.6(2)
C2 C3 N4 C5 -77.7(3)
C21 C3 N4 C31 -26.0(3)
C2 C3 N4 C31 99.8(2)
C31 N4 C5 O5 -179.5(2)
C3 N4 C5 O5 -2.1(4)
C31 N4 C5 C6 0.2(3)
C3 N4 C5 C6 177.6(2)
O5 C5 C6 C7 -45.4(4)
N4 C5 C6 C7 134.9(2)
C5 C6 C7 N8 132.7(3)
C6 C7 N8 N9 -179.7(2)
C7 N8 N9 C10 167.7(2)
N8 N9 C10 O10 3.8(4)
N8 N9 C10 C41 -175.3(2)
C2 N1 C11 C16 159.5(3)
C2 N1 C11 C12 -77.2(3)
N1 C11 C12 C13 -179.8(2)
C16 C11 C12 C13 -56.8(3)
C11 C12 C13 C14 57.4(4)
C12 C13 C14 C15 -56.7(4)
C13 C14 C15 C16 55.6(4)
N1 C11 C16 C15 178.7(3)
C12 C11 C16 C15 55.4(3)
C14 C15 C16 C11 -55.3(4)
N4 C3 C21 C26 88.4(3)
C2 C3 C21 C26 -35.5(3)
N4 C3 C21 C22 -85.8(3)
C2 C3 C21 C22 150.2(2)
C26 C21 C22 C23 -2.0(4)
C3 C21 C22 C23 172.4(3)
C21 C22 C23 C24 0.5(5)
C22 C23 C24 C25 1.0(6)
C23 C24 C25 C26 -0.9(6)
C22 C21 C26 C25 2.1(4)
C3 C21 C26 C25 -172.1(3)
C24 C25 C26 C21 -0.7(5)
C5 N4 C31 C36 94.8(3)
C3 N4 C31 C36 -82.6(3)
C5 N4 C31 C32 -83.8(3)
C3 N4 C31 C32 98.8(3)
C36 C31 C32 C33 -1.5(4)
N4 C31 C32 C33 177.1(2)
C31 C32 C33 C34 1.5(4)
C32 C33 C34 C35 0.4(5)
C33 C34 C35 C36 -2.3(5)
C32 C31 C36 C35 -0.3(4)
N4 C31 C36 C35 -178.9(2)
C34 C35 C36 C31 2.2(4)
O10 C10 C41 C46 -26.6(4)
N9 C10 C41 C46 152.5(3)
O10 C10 C41 C42 154.6(3)
N9 C10 C41 C42 -26.3(4)
C46 C41 C42 C43 0.2(5)
C10 C41 C42 C43 179.1(3)
C41 C42 C43 C44 0.2(6)
C42 C43 C44 C45 -0.8(7)
C43 C44 C45 C46 1.1(7)
C42 C41 C46 C45 0.0(6)
C10 C41 C46 C45 -178.9(4)
C44 C45 C46 C41 -0.6(7)
